data_4077667
loop_
_publ_author_name
'Wang, Shaowu'
'Yang, Qingchuan'
'Mak, Thomas C. W.'
'Xie, Zuowei'

_publ_section_title
;
 Carbon versus Silicon Bridges. Synthesis of a New Versatile Ligand and
 Its Applications in Organolanthanide Chemistry
;
_journal_issue 3
_journal_name_full Organometallics
_journal_page_first 334
_journal_paper_doi 10.1021/om990648o
_journal_volume 19
_journal_year 2000
_chemical_formula_sum 'C22 H42 B10 O4 Yb'
_chemical_formula_weight 651.70
_chemical_name_systematic
; 
 ? 
;
_space_group_IT_number 29
_symmetry_cell_setting orthorhombic
_symmetry_space_group_name_Hall 'P 2c -2ac'
_symmetry_space_group_name_H-M 'P c a 21'
_atom_sites_solution_hydrogens geom
_atom_sites_solution_primary direct
_atom_sites_solution_secondary difmap
_audit_creation_method SHELXL-97
_cell_angle_alpha 90.00
_cell_angle_beta 90.00
_cell_angle_gamma 90.00
_cell_formula_units_Z 4
_cell_length_a 20.3540(19)
_cell_length_b 9.6415(7)
_cell_length_c 15.4000(14)
_cell_measurement_temperature 296(2)
_cell_volume 3022.1(5)
_computing_cell_refinement 'BIOTEX Rigaku'
_computing_data_collection 'RAXIS Rigaku'
_computing_data_reduction 'BIOTEX Rigaku'
_computing_molecular_graphics 'Siemens SHELXTL'
_computing_publication_material 'Seimens SHELXTL'
_computing_structure_refinement 'SHELXL-97 (Sheldrick, 1997)'
_computing_structure_solution 'SHELXS-97 (Sheldrick, 1990)'
_diffrn_ambient_temperature 296(2)
_diffrn_measured_fraction_theta_full 0.896
_diffrn_measured_fraction_theta_max 0.896
_diffrn_measurement_device_type 'IP Rigaku'
_diffrn_measurement_method IP
_diffrn_radiation_monochromator graphite
_diffrn_radiation_source 'rotation anode'
_diffrn_radiation_type MoK\a
_diffrn_radiation_wavelength 0.71073
_diffrn_reflns_av_R_equivalents 0.1158
_diffrn_reflns_av_sigmaI/netI 0.0851
_diffrn_reflns_limit_h_max 24
_diffrn_reflns_limit_h_min -24
_diffrn_reflns_limit_k_max 10
_diffrn_reflns_limit_k_min -10
_diffrn_reflns_limit_l_max 0
_diffrn_reflns_limit_l_min -18
_diffrn_reflns_number 8227
_diffrn_reflns_theta_full 25.63
_diffrn_reflns_theta_max 25.63
_diffrn_reflns_theta_min 2.34
_exptl_absorpt_coefficient_mu 3.120
_exptl_absorpt_correction_T_max 1.087
_exptl_absorpt_correction_T_min 0.809
_exptl_absorpt_correction_type abscor
_exptl_crystal_colour red
_exptl_crystal_density_diffrn 1.432
_exptl_crystal_density_meas ?
_exptl_crystal_density_method 'not measured'
_exptl_crystal_description prism
_exptl_crystal_F_000 1304
_exptl_crystal_size_max 0.40
_exptl_crystal_size_mid 0.16
_exptl_crystal_size_min 0.13
_refine_diff_density_max 1.207
_refine_diff_density_min -0.739
_refine_diff_density_rms 0.111
_refine_ls_abs_structure_details 'Flack H D (1983), Acta Cryst. A39, 876-881'
_refine_ls_abs_structure_Flack 0.07(4)
_refine_ls_extinction_coef 0.0033(2)
_refine_ls_extinction_expression Fc^*^=kFc[1+0.001xFc^2^\l^3^/sin(2\q)]^-1/4^
_refine_ls_extinction_method SHELXL
_refine_ls_goodness_of_fit_ref 1.141
_refine_ls_hydrogen_treatment constr
_refine_ls_matrix_type full
_refine_ls_number_parameters 335
_refine_ls_number_reflns 2657
_refine_ls_number_restraints 16
_refine_ls_restrained_S_all 1.139
_refine_ls_R_factor_all 0.0767
_refine_ls_R_factor_gt 0.0673
_refine_ls_shift/su_max 0.152
_refine_ls_shift/su_mean 0.018
_refine_ls_structure_factor_coef Fsqd
_refine_ls_weighting_details 'calc w=1/[\s^2^(Fo^2^)+(0.0816P)^2^+3.9607P] where P=(Fo^2^+2Fc^2^)/3'
_refine_ls_weighting_scheme calc
_refine_ls_wR_factor_gt 0.1670
_refine_ls_wR_factor_ref 0.1744
_reflns_number_gt 2408
_reflns_number_total 2657
_reflns_threshold_expression >2sigma(I)
_cod_data_source_file om990648o.cif
_cod_data_source_block compound_6
_cod_depositor_comments
;
The following automatic conversions were performed:
'_atom_site_symetry_multiplicity' tag replaced with
'_atom_site_symmetry_multiplicity'.

Automatic conversion script
Id: cif_correct_tags 1440 2010-10-19 06:21:57Z saulius 

The following automatic conversions were performed:

'_exptl_crystal_density_meas' value 'not measured' was changed to '?'
- the value is perceived as not measured.

Automatic conversion script
Id: cif_fix_values 3008 2015-01-20 13:52:24Z robertas 
;
_cod_original_sg_symbol_H-M Pca2(1)
_cod_database_code 4077667

loop_
_symmetry_equiv_pos_as_xyz
'x, y, z'
'-x, -y, z+1/2'
'x+1/2, -y, z'
'-x+1/2, y, z+1/2'

loop_
_atom_site_label
_atom_site_type_symbol
_atom_site_fract_x
_atom_site_fract_y
_atom_site_fract_z
_atom_site_U_iso_or_equiv
_atom_site_adp_type
_atom_site_occupancy
_atom_site_symmetry_multiplicity
_atom_site_calc_flag
_atom_site_refinement_flags
Yb1 Yb 0.356185(11) 0.32604(2) 0.62277(3) 0.08257(7) Uani 1 1 d .
C1 C 0.4832(4) 0.1470(8) 0.4850(5) 0.091(2) Uani 1 1 d .
C2 C 0.4682(3) 0.2233(6) 0.5825(4) 0.0739(17) Uani 1 1 d .
B3 B 0.4733(5) 0.0504(6) 0.5760(5) 0.092(2) Uani 1 1 d .
H3 H 0.4288 -0.0117 0.5872 0.110 Uiso 1 1 calc R
B4 B 0.5317(4) -0.0063(8) 0.4953(7) 0.107(3) Uani 1 1 d .
H4 H 0.5271 -0.0995 0.4545 0.129 Uiso 1 1 calc R
B5 B 0.5635(6) 0.1490(12) 0.4553(8) 0.132(4) Uani 1 1 d .
H5 H 0.5801 0.1574 0.3876 0.159 Uiso 1 1 calc R
B6 B 0.5242(4) 0.2905(6) 0.5105(6) 0.085(2) Uani 1 1 d .
H6 H 0.5155 0.3904 0.4780 0.102 Uiso 1 1 calc R
B7 B 0.5438(3) 0.2790(8) 0.6152(8) 0.108(2) Uani 1 1 d .
H7 H 0.5487 0.3761 0.6521 0.129 Uiso 1 1 calc R
B8 B 0.5085(5) 0.1293(8) 0.6620(6) 0.095(3) Uani 1 1 d .
H8 H 0.4901 0.1200 0.7289 0.115 Uiso 1 1 calc R
B9 B 0.5484(4) -0.0115(8) 0.6074(8) 0.119(3) Uani 1 1 d .
H9 H 0.5560 -0.1120 0.6397 0.142 Uiso 1 1 calc R
B10 B 0.6073(4) 0.0478(13) 0.5348(11) 0.140(5) Uani 1 1 d .
H10 H 0.6522 -0.0112 0.5202 0.168 Uiso 1 1 calc R
B11 B 0.6051(4) 0.2359(13) 0.5464(10) 0.154(5) Uani 1 1 d .
H11 H 0.6504 0.2968 0.5384 0.184 Uiso 1 1 calc R
B12 B 0.5915(5) 0.1462(12) 0.6380(14) 0.211(7) Uani 1 1 d .
H12A H 0.6271 0.1525 0.6916 0.253 Uiso 1 1 calc R
C3 C 0.4237(4) 0.1518(7) 0.4155(5) 0.098(2) Uani 1 1 d .
C4 C 0.4032(5) 0.0058(7) 0.3931(7) 0.117(3) Uani 1 1 d .
H4A H 0.4397 -0.0426 0.3677 0.175 Uiso 1 1 calc R
H4B H 0.3675 0.0085 0.3524 0.175 Uiso 1 1 calc R
H4C H 0.3894 -0.0414 0.4448 0.175 Uiso 1 1 calc R
C5 C 0.4531(5) 0.2114(11) 0.3342(6) 0.142(4) Uani 1 1 d .
H5A H 0.4662 0.3055 0.3447 0.214 Uiso 1 1 calc R
H5B H 0.4211 0.2092 0.2884 0.214 Uiso 1 1 calc R
H5C H 0.4907 0.1576 0.3176 0.214 Uiso 1 1 calc R
C11 C 0.3676(4) 0.2399(8) 0.4534(4) 0.090(2) Uani 1 1 d .
C12 C 0.3096(4) 0.1666(8) 0.4856(4) 0.095(3) Uani 1 1 d .
H12 H 0.3041 0.0720 0.4951 0.114 Uiso 1 1 calc R
C13 C 0.2643(4) 0.2743(9) 0.4987(5) 0.105(3) Uani 1 1 d .
H13 H 0.2231 0.2607 0.5234 0.127 Uiso 1 1 calc R
C14 C 0.2581(6) 0.5318(11) 0.4655(6) 0.145(4) Uani 1 1 d .
H14 H 0.2151 0.5466 0.4840 0.174 Uiso 1 1 calc R
C15 C 0.2952(6) 0.6396(8) 0.4313(7) 0.167(4) Uani 1 1 d .
H15 H 0.2762 0.7269 0.4265 0.200 Uiso 1 1 calc R
C16 C 0.3569(5) 0.6229(15) 0.4050(9) 0.156(5) Uani 1 1 d .
H16 H 0.3804 0.6987 0.3842 0.188 Uiso 1 1 calc R
C17 C 0.3872(4) 0.4912(7) 0.4085(6) 0.103(3) Uani 1 1 d .
H17 H 0.4303 0.4804 0.3898 0.124 Uiso 1 1 calc R
C18 C 0.3531(4) 0.3802(9) 0.4392(5) 0.099(2) Uani 1 1 d .
C19 C 0.2865(3) 0.4022(9) 0.4714(5) 0.111(2) Uani 1 1 d .
C21 C 0.2031(3) 0.4371(13) 0.7076(9) 0.203(6) Uani 1 1 d D
H21A H 0.1898 0.3549 0.6770 0.305 Uiso 1 1 calc R
H21B H 0.1742 0.5122 0.6928 0.305 Uiso 1 1 calc R
H21C H 0.2010 0.4205 0.7690 0.305 Uiso 1 1 calc R
O1 O 0.2703(3) 0.4730(5) 0.6832(4) 0.140(3) Uani 1 1 d D
C22 C 0.2795(3) 0.5969(8) 0.7077(8) 0.247(7) Uani 1 1 d D
H22A H 0.2767 0.5999 0.7706 0.297 Uiso 1 1 calc R
H22B H 0.2443 0.6540 0.6849 0.297 Uiso 1 1 calc R
C23 C 0.3382(3) 0.6535(7) 0.6830(10) 0.319(11) Uani 1 1 d D
H23A H 0.3568 0.6993 0.7333 0.383 Uiso 1 1 calc R
H23B H 0.3288 0.7251 0.6405 0.383 Uiso 1 1 calc R
O2 O 0.3895(2) 0.5633(5) 0.6461(4) 0.136(3) Uani 1 1 d D
C24 C 0.4455(3) 0.6353(5) 0.6392(3) 0.092(2) Uani 1 1 d D
H24A H 0.4804 0.5742 0.6221 0.139 Uiso 1 1 calc R
H24B H 0.4559 0.6766 0.6942 0.139 Uiso 1 1 calc R
H24C H 0.4403 0.7068 0.5964 0.139 Uiso 1 1 calc R
C31 C 0.4411(4) 0.3962(10) 0.8188(6) 0.151(4) Uani 1 1 d D
H31A H 0.4566 0.4709 0.7831 0.226 Uiso 1 1 calc R
H31B H 0.4754 0.3287 0.8256 0.226 Uiso 1 1 calc R
H31C H 0.4288 0.4316 0.8748 0.226 Uiso 1 1 calc R
O3 O 0.3837(3) 0.3307(5) 0.7774(3) 0.124(2) Uani 1 1 d D
C32 C 0.3635(3) 0.2387(9) 0.8304(5) 0.140(4) Uani 1 1 d D
H32A H 0.3458 0.2857 0.8809 0.168 Uiso 1 1 calc R
H32B H 0.4012 0.1855 0.8496 0.168 Uiso 1 1 calc R
C33 C 0.3174(5) 0.1482(9) 0.8013(4) 0.178(5) Uani 1 1 d D
H33A H 0.2770 0.1676 0.8325 0.214 Uiso 1 1 calc R
H33B H 0.3313 0.0559 0.8183 0.214 Uiso 1 1 calc R
O4 O 0.3014(2) 0.1431(5) 0.7102(3) 0.0993(16) Uani 1 1 d D
C34 C 0.2571(4) 0.0432(10) 0.6901(9) 0.231(6) Uani 1 1 d D
H34A H 0.2456 0.0502 0.6298 0.346 Uiso 1 1 calc R
H34B H 0.2184 0.0552 0.7249 0.346 Uiso 1 1 calc R
H34C H 0.2758 -0.0464 0.7013 0.346 Uiso 1 1 calc R

loop_
_atom_site_aniso_label
_atom_site_aniso_U_11
_atom_site_aniso_U_22
_atom_site_aniso_U_33
_atom_site_aniso_U_23
_atom_site_aniso_U_13
_atom_site_aniso_U_12
Yb1 0.07155(14) 0.09814(15) 0.07800(12) -0.0093(2) 0.0000(3) 0.00158(11)
C1 0.077(4) 0.116(5) 0.081(4) 0.012(3) 0.009(3) 0.001(4)
C2 0.053(3) 0.068(3) 0.100(4) -0.005(3) -0.006(3) -0.006(2)
B3 0.139(6) 0.047(3) 0.090(4) 0.011(3) 0.035(4) 0.025(3)
B4 0.100(5) 0.075(4) 0.146(7) 0.011(4) 0.015(5) 0.043(3)
B5 0.105(6) 0.153(9) 0.140(7) -0.016(6) 0.058(5) 0.007(6)
B6 0.068(4) 0.048(3) 0.139(6) 0.016(3) 0.012(4) -0.018(3)
B7 0.062(3) 0.092(4) 0.169(6) 0.021(6) 0.066(4) 0.008(3)
B8 0.109(6) 0.053(3) 0.124(5) -0.018(3) 0.008(5) -0.007(4)
B9 0.118(5) 0.094(4) 0.144(7) 0.047(5) 0.010(7) 0.039(4)
B10 0.073(5) 0.143(7) 0.204(12) 0.000(8) 0.032(6) 0.038(5)
B11 0.082(4) 0.177(7) 0.202(12) 0.018(8) 0.009(6) -0.086(4)
B12 0.057(4) 0.161(7) 0.415(19) 0.112(10) -0.073(8) 0.007(5)
C3 0.134(6) 0.086(4) 0.075(3) 0.004(3) -0.003(4) 0.041(4)
C4 0.135(7) 0.087(5) 0.129(6) -0.014(4) -0.013(5) -0.004(5)
C5 0.150(7) 0.178(7) 0.099(5) 0.023(5) 0.030(5) 0.077(6)
C11 0.120(5) 0.093(4) 0.058(3) -0.006(3) 0.026(3) 0.035(3)
C12 0.094(5) 0.140(6) 0.052(3) -0.017(3) -0.016(3) 0.001(4)
C13 0.086(5) 0.137(5) 0.093(4) -0.001(4) 0.018(4) -0.019(4)
C14 0.138(7) 0.206(8) 0.090(5) 0.006(6) -0.008(5) 0.070(6)
C15 0.269(11) 0.052(4) 0.180(8) -0.014(4) -0.102(7) 0.039(5)
C16 0.134(9) 0.166(8) 0.169(9) 0.053(7) -0.040(6) 0.023(6)
C17 0.113(6) 0.084(4) 0.113(5) -0.016(4) -0.010(5) 0.005(4)
C18 0.109(5) 0.110(4) 0.079(4) 0.010(3) -0.033(3) 0.036(4)
C19 0.070(3) 0.178(6) 0.086(4) 0.011(4) 0.004(3) 0.065(4)
C21 0.108(7) 0.277(14) 0.225(12) 0.006(13) 0.057(8) 0.051(9)
O1 0.174(6) 0.098(3) 0.147(4) -0.029(3) 0.014(5) 0.031(4)
C22 0.138(8) 0.346(15) 0.257(12) -0.093(11) 0.089(8) 0.058(10)
C23 0.52(3) 0.069(5) 0.37(2) -0.094(6) -0.127(17) 0.117(7)
O2 0.169(5) 0.091(3) 0.148(6) -0.031(3) 0.013(4) -0.034(3)
C24 0.152(5) 0.059(2) 0.066(4) 0.0215(19) -0.024(3) 0.038(3)
C31 0.161(8) 0.183(8) 0.108(5) -0.027(6) -0.042(5) -0.051(7)
O3 0.166(6) 0.120(4) 0.086(3) -0.017(3) -0.017(4) -0.011(4)
C32 0.122(7) 0.204(9) 0.095(5) 0.047(6) -0.039(4) -0.054(6)
C33 0.246(12) 0.198(8) 0.091(5) 0.026(6) 0.029(7) -0.094(8)
O4 0.074(3) 0.137(3) 0.087(3) 0.018(3) 0.009(2) -0.026(3)
C34 0.114(6) 0.319(13) 0.259(14) -0.088(11) 0.043(9) -0.119(7)

loop_
_atom_type_symbol
_atom_type_description
_atom_type_scat_dispersion_real
_atom_type_scat_dispersion_imag
_atom_type_scat_source
C C 0.0033 0.0016 'International Tables Vol C Tables 4.2.6.8 and 6.1.1.4'
H H 0.0000 0.0000 'International Tables Vol C Tables 4.2.6.8 and 6.1.1.4'
B B 0.0013 0.0007 'International Tables Vol C Tables 4.2.6.8 and 6.1.1.4'
O O 0.0106 0.0060 'International Tables Vol C Tables 4.2.6.8 and 6.1.1.4'
Yb Yb -0.3850 5.5486 'International Tables Vol C Tables 4.2.6.8 and 6.1.1.4'

loop_
_geom_angle_atom_site_label_1
_geom_angle_atom_site_label_2
_geom_angle_atom_site_label_3
_geom_angle
O2 Yb1 O1 66.01(17)
O2 Yb1 O3 76.89(19)
O1 Yb1 O3 77.4(2)
O2 Yb1 O4 135.94(18)
O1 Yb1 O4 83.33(17)
O3 Yb1 O4 65.66(17)
O2 Yb1 C2 98.77(18)
O1 Yb1 C2 163.02(19)
O3 Yb1 C2 92.2(2)
O4 Yb1 C2 104.83(18)
O2 Yb1 C13 118.2(2)
O1 Yb1 C13 83.2(2)
O3 Yb1 C13 147.6(2)
O4 Yb1 C13 86.7(2)
C2 Yb1 C13 111.8(2)
O2 Yb1 C11 113.8(2)
O1 Yb1 C11 126.8(2)
O3 Yb1 C11 155.5(2)
O4 Yb1 C11 109.78(19)
C2 Yb1 C11 65.0(2)
C13 Yb1 C11 48.4(2)
O2 Yb1 C12 137.2(2)
O1 Yb1 C12 111.5(2)
O3 Yb1 C12 145.89(19)
O4 Yb1 C12 82.32(18)
C2 Yb1 C12 84.6(2)
C13 Yb1 C12 29.5(2)
C11 Yb1 C12 30.7(2)
O2 Yb1 C19 91.0(2)
O1 Yb1 C19 78.7(2)
O3 Yb1 C19 155.9(2)
O4 Yb1 C19 114.0(2)
C2 Yb1 C19 110.3(2)
C13 Yb1 C19 28.7(2)
C11 Yb1 C19 48.5(2)
C12 Yb1 C19 49.1(2)
O2 Yb1 C18 88.9(2)
O1 Yb1 C18 104.7(2)
O3 Yb1 C18 163.4(2)
O4 Yb1 C18 130.7(2)
C2 Yb1 C18 81.5(2)
C13 Yb1 C18 47.7(2)
C11 Yb1 C18 28.8(2)
C12 Yb1 C18 49.1(2)
C19 Yb1 C18 29.6(2)
C3 C1 B6 120.6(6)
C3 C1 B3 118.3(6)
B6 C1 B3 108.7(6)
C3 C1 C2 115.9(5)
B6 C1 C2 61.4(4)
B3 C1 C2 59.0(4)
C3 C1 B5 122.9(7)
B6 C1 B5 64.6(6)
B3 C1 B5 110.1(7)
C2 C1 B5 114.0(6)
C3 C1 B4 119.8(6)
B6 C1 B4 113.0(6)
B3 C1 B4 62.5(5)
C2 C1 B4 112.3(6)
B5 C1 B4 60.0(6)
B3 C2 C1 60.3(4)
B3 C2 B7 106.0(5)
C1 C2 B7 103.6(5)
B3 C2 B6 107.2(5)
C1 C2 B6 58.2(4)
B7 C2 B6 58.2(5)
B3 C2 B8 59.4(4)
C1 C2 B8 108.3(5)
B7 C2 B8 61.8(5)
B6 C2 B8 109.8(5)
B3 C2 Yb1 117.1(4)
C1 C2 Yb1 122.8(4)
B7 C2 Yb1 127.6(4)
B6 C2 Yb1 127.0(4)
B8 C2 Yb1 117.0(4)
C2 B3 C1 60.6(4)
C2 B3 B8 62.0(4)
C1 B3 B8 110.6(6)
C2 B3 B9 112.7(6)
C1 B3 B9 108.6(7)
B8 B3 B9 63.6(6)
C2 B3 B4 112.6(5)
C1 B3 B4 61.2(5)
B8 B3 B4 113.4(7)
B9 B3 B4 60.0(6)
B5 B4 B10 62.4(7)
B5 B4 B9 107.4(7)
B10 B4 B9 59.6(7)
B5 B4 C1 57.5(5)
B10 B4 C1 105.8(6)
B9 B4 C1 102.6(6)
B5 B4 B3 103.1(6)
B10 B4 B3 104.5(8)
B9 B4 B3 57.3(5)
C1 B4 B3 56.3(4)
C1 B5 B4 62.5(6)
C1 B5 B6 56.8(5)
B4 B5 B6 108.7(7)
C1 B5 B10 106.7(8)
B4 B5 B10 58.5(6)
B6 B5 B10 108.1(9)
C1 B5 B11 104.1(8)
B4 B5 B11 107.0(9)
B6 B5 B11 59.9(6)
B10 B5 B11 60.0(7)
C1 B6 B7 107.1(5)
C1 B6 C2 60.4(4)
B7 B6 C2 60.6(4)
C1 B6 B11 106.6(6)
B7 B6 B11 57.8(6)
C2 B6 B11 107.2(6)
C1 B6 B5 58.6(5)
B7 B6 B5 107.5(6)
C2 B6 B5 108.3(5)
B11 B6 B5 61.3(6)
B12 B7 B6 113.6(10)
B12 B7 B11 60.4(8)
B6 B7 B11 65.5(7)
B12 B7 C2 110.5(6)
B6 B7 C2 61.2(5)
B11 B7 C2 113.8(8)
B12 B7 B8 61.1(6)
B6 B7 B8 110.6(6)
B11 B7 B8 110.8(7)
C2 B7 B8 59.7(4)
B3 B8 C2 58.6(4)
B3 B8 B12 106.8(9)
C2 B8 B12 105.2(8)
B3 B8 B9 58.8(5)
C2 B8 B9 106.3(6)
B12 B8 B9 62.0(6)
B3 B8 B7 102.8(7)
C2 B8 B7 58.5(4)
B12 B8 B7 56.0(5)
B9 B8 B7 104.1(7)
B3 B9 B10 108.6(7)
B3 B9 B8 57.5(5)
B10 B9 B8 111.4(7)
B3 B9 B4 62.7(5)
B10 B9 B4 59.4(7)
B8 B9 B4 110.5(6)
B3 B9 B12 102.3(6)
B10 B9 B12 63.8(8)
B8 B9 B12 57.6(6)
B4 B9 B12 108.8(9)
B9 B10 B4 61.0(6)
B9 B10 B5 105.9(7)
B4 B10 B5 59.0(6)
B9 B10 B12 60.2(7)
B4 B10 B12 107.3(7)
B5 B10 B12 102.5(8)
B9 B10 B11 104.4(8)
B4 B10 B11 108.2(7)
B5 B10 B11 61.1(7)
B12 B10 B11 53.9(8)
B12 B11 B7 58.5(7)
B12 B11 B6 104.8(7)
B7 B11 B6 56.6(5)
B12 B11 B5 109.3(9)
B7 B11 B5 104.5(7)
B6 B11 B5 58.8(6)
B12 B11 B10 64.8(8)
B7 B11 B10 108.9(8)
B6 B11 B10 106.3(7)
B5 B11 B10 58.9(7)
B7 B12 B11 61.1(8)
B7 B12 B8 62.9(5)
B11 B12 B8 112.8(9)
B7 B12 B9 108.1(8)
B11 B12 B9 107.0(12)
B8 B12 B9 60.4(5)
B7 B12 B10 108.2(12)
B11 B12 B10 61.4(9)
B8 B12 B10 107.3(9)
B9 B12 B10 56.0(7)
C4 C3 C5 106.1(7)
C4 C3 C11 113.4(7)
C5 C3 C11 113.6(6)
C4 C3 C1 109.4(6)
C5 C3 C1 105.3(7)
C11 C3 C1 108.7(5)
C18 C11 C12 110.4(6)
C18 C11 C3 129.1(6)
C12 C11 C3 117.4(6)
C18 C11 Yb1 80.7(4)
C12 C11 Yb1 75.9(3)
C3 C11 Yb1 126.2(4)
C13 C12 C11 102.8(7)
C13 C12 Yb1 72.9(4)
C11 C12 Yb1 73.4(4)
C19 C13 C12 113.7(7)
C19 C13 Yb1 79.9(5)
C12 C13 Yb1 77.6(4)
C19 C14 C15 118.3(10)
C16 C15 C14 122.6(10)
C15 C16 C17 120.7(11)
C18 C17 C16 119.8(9)
C17 C18 C11 134.9(7)
C17 C18 C19 118.5(8)
C11 C18 C19 106.5(7)
C17 C18 Yb1 118.2(6)
C11 C18 Yb1 70.5(4)
C19 C18 Yb1 73.2(4)
C14 C19 C13 133.8(8)
C14 C19 C18 120.0(8)
C13 C19 C18 106.2(7)
C14 C19 Yb1 120.0(6)
C13 C19 Yb1 71.4(4)
C18 C19 Yb1 77.1(4)
O1 C21 C22 33.6(4)
C22 O1 C21 106.7(7)
C22 O1 Yb1 123.7(5)
C21 O1 Yb1 129.2(6)
O1 C22 C23 115.0(8)
O1 C22 C21 39.7(4)
C23 C22 C21 154.3(8)
C22 C23 O2 119.4(6)
C24 O2 C23 109.1(5)
C24 O2 Yb1 136.0(4)
C23 O2 Yb1 114.7(4)
C32 O3 C31 106.1(6)
C32 O3 Yb1 122.4(5)
C31 O3 Yb1 127.6(5)
O3 C32 C33 117.4(7)
C32 C33 O4 119.9(7)
C33 O4 C34 113.4(7)
C33 O4 Yb1 113.8(4)
C34 O4 Yb1 132.8(6)

loop_
_geom_bond_atom_site_label_1
_geom_bond_atom_site_label_2
_geom_bond_distance
Yb1 O2 2.413(5)
Yb1 O1 2.436(5)
Yb1 O3 2.447(5)
Yb1 O4 2.483(5)
Yb1 C2 2.561(6)
Yb1 C13 2.720(8)
Yb1 C11 2.747(6)
Yb1 C12 2.779(7)
Yb1 C19 2.825(7)
Yb1 C18 2.876(7)
C1 C3 1.617(11)
C1 B6 1.663(10)
C1 B3 1.695(10)
C1 C2 1.700(9)
C1 B5 1.696(14)
C1 B4 1.784(11)
C2 B3 1.673(8)
C2 B7 1.707(9)
C2 B6 1.717(10)
C2 B8 1.730(11)
B3 B8 1.687(12)
B3 B9 1.711(13)
B3 B4 1.806(13)
B4 B5 1.743(15)
B4 B10 1.734(14)
B4 B9 1.761(16)
B5 B6 1.795(14)
B5 B10 1.801(19)
B5 B11 1.841(19)
B6 B7 1.665(15)
B6 B11 1.815(13)
B7 B12 1.645(13)
B7 B11 1.688(15)
B7 B8 1.766(12)
B8 B12 1.738(15)
B8 B9 1.792(13)
B9 B10 1.736(17)
B9 B12 1.819(15)
B10 B12 1.88(2)
B10 B11 1.823(18)
B11 B12 1.68(2)
C3 C4 1.507(10)
C3 C5 1.502(12)
C3 C11 1.538(11)
C11 C18 1.402(11)
C11 C12 1.463(11)
C12 C13 1.403(11)
C13 C19 1.379(12)
C14 C19 1.380(13)
C14 C15 1.390(15)
C15 C16 1.329(17)
C16 C17 1.413(15)
C17 C18 1.361(11)
C18 C19 1.458(10)
C21 O1 1.460(9)
C21 C22 2.190(12)
O1 C22 1.266(9)
C22 C23 1.367(10)
C23 O2 1.473(9)
O2 C24 1.339(7)
C31 O3 1.473(9)
O3 C32 1.273(9)
C32 C33 1.357(11)
C33 O4 1.440(8)
O4 C34 1.356(10)
